data_7704338
loop_
_publ_author_name
'Kim, Seongwoo'
'Lee, Jooyeon'
'Jeoung, Sungeun'
'Moon, Hoi Ri'
'Kim, Min'

_publ_section_title
;
 Dual-fixations of europium cations and TEMPO species on metal-organic
 frameworks for the aerobic oxidation of alcohols.
;
_journal_issue 24
_journal_name_full 'Dalton transactions (Cambridge, England : 2003)'
_journal_page_first 8060
_journal_page_last 8066
_journal_paper_doi 10.1039/d0dt01324b
_journal_volume 49
_journal_year 2020
_chemical_formula_moiety C24H24EuN7O9
_chemical_formula_sum 'C24 H24 Eu N7 O9'
_chemical_formula_weight 706.47
_space_group_crystal_system orthorhombic
_space_group_IT_number 60
_space_group_name_Hall '-P 2n 2ab'
_space_group_name_H-M_alt 'P b c n'
_atom_sites_solution_hydrogens geom
_audit_block_doi 10.5517/ccdc.csd.cc23w82c
_audit_creation_method SHELXL-2013
_audit_update_record
;
2019-10-30 deposited with the CCDC.	2020-05-08 downloaded from the CCDC.
;
_cell_angle_alpha 90
_cell_angle_beta 90
_cell_angle_gamma 90
_cell_formula_units_Z 4
_cell_length_a 16.643(3)
_cell_length_b 9.4200(19)
_cell_length_c 17.491(4)
_cell_measurement_reflns_used 25638
_cell_measurement_temperature 293(2)
_cell_measurement_theta_max 27.497
_cell_measurement_theta_min 3.379
_cell_volume 2742.2(10)
_computing_cell_refinement 'Bruker D8 QUEST'
_computing_data_collection 'Bruker D8 QUEST'
_computing_data_reduction 'Bruker D8 QUEST'
_computing_molecular_graphics 'SHELXL-2014 (Sheldrick, 2014)'
_computing_publication_material 'Bruker SHELXTL'
_computing_structure_refinement 'SHELXL-2014 (Sheldrick, 2014)'
_computing_structure_solution 'SHELXL-2014 (Sheldrick, 2014)'
_diffrn_ambient_temperature 293(2)
_diffrn_measured_fraction_theta_full 0.998
_diffrn_measured_fraction_theta_max 0.998
_diffrn_measurement_device_type 'CCD area detector'
_diffrn_measurement_method 'phi and omega scans'
_diffrn_radiation_type MoK\a
_diffrn_radiation_wavelength 0.71073
_diffrn_reflns_av_R_equivalents 0.0642
_diffrn_reflns_av_unetI/netI 0.0352
_diffrn_reflns_Laue_measured_fraction_full 0.998
_diffrn_reflns_Laue_measured_fraction_max 0.998
_diffrn_reflns_limit_h_max 21
_diffrn_reflns_limit_h_min -21
_diffrn_reflns_limit_k_max 12
_diffrn_reflns_limit_k_min -12
_diffrn_reflns_limit_l_max 22
_diffrn_reflns_limit_l_min -22
_diffrn_reflns_number 25638
_diffrn_reflns_point_group_measured_fraction_full 0.998
_diffrn_reflns_point_group_measured_fraction_max 0.998
_diffrn_reflns_theta_full 25.242
_diffrn_reflns_theta_max 27.497
_diffrn_reflns_theta_min 3.379
_diffrn_source 'fine-focus sealed tube'
_exptl_absorpt_coefficient_mu 2.354
_exptl_absorpt_correction_T_max 0.790
_exptl_absorpt_correction_T_min 0.574
_exptl_absorpt_correction_type multi-scan
_exptl_absorpt_process_details SADABS
_exptl_crystal_colour transparent
_exptl_crystal_density_diffrn 1.745
_exptl_crystal_description cubic
_exptl_crystal_F_000 1436
_exptl_crystal_size_max 0.3
_exptl_crystal_size_mid 0.2
_exptl_crystal_size_min 0.1
_refine_diff_density_max 1.020
_refine_diff_density_min -1.123
_refine_diff_density_rms 0.114
_refine_ls_extinction_method none
_refine_ls_goodness_of_fit_ref 1.008
_refine_ls_hydrogen_treatment constr
_refine_ls_matrix_type full
_refine_ls_number_parameters 189
_refine_ls_number_reflns 3154
_refine_ls_number_restraints 0
_refine_ls_restrained_S_all 1.008
_refine_ls_R_factor_all 0.0579
_refine_ls_R_factor_gt 0.0357
_refine_ls_shift/su_max 0.039
_refine_ls_shift/su_mean 0.001
_refine_ls_structure_factor_coef Fsqd
_refine_ls_weighting_details 'w=1/[\s^2^(Fo^2^)+(0.0770P)^2^] where P=(Fo^2^+2Fc^2^)/3'
_refine_ls_weighting_scheme calc
_refine_ls_wR_factor_gt 0.0986
_refine_ls_wR_factor_ref 0.1227
_reflns_Friedel_coverage 0.000
_reflns_number_gt 2157
_reflns_number_total 3154
_reflns_threshold_expression 'I > 2\s(I)'
_cod_data_source_file d0dt01324b2.cif
_cod_data_source_block Eu1-2
_cod_depositor_comments 'Adding full bibliography for 7704338.cif.'
_cod_original_cell_volume 2742.2(9)
_cod_database_code 7704338
_shelx_space_group_comment
;
The symmetry employed for this shelxl refinement is uniquely defined
by the following loop, which should always be used as a source of
symmetry information in preference to the above space-group names.
They are only intended as comments.
;
_shelxl_version_number 2013-4

loop_
_space_group_symop_operation_xyz
'x, y, z'
'-x+1/2, -y+1/2, z+1/2'
'-x, y, -z+1/2'
'x+1/2, -y+1/2, -z'
'-x, -y, -z'
'x-1/2, y-1/2, -z-1/2'
'x, -y, z-1/2'
'-x-1/2, y-1/2, z'

loop_
_atom_site_label
_atom_site_type_symbol
_atom_site_fract_x
_atom_site_fract_y
_atom_site_fract_z
_atom_site_U_iso_or_equiv
_atom_site_adp_type
_atom_site_occupancy
_atom_site_site_symmetry_order
_atom_site_calc_flag
_atom_site_refinement_flags_posn
_atom_site_refinement_flags_adp
_atom_site_refinement_flags_occupancy
_atom_site_disorder_assembly
_atom_site_disorder_group
Eu1 Eu 0.0000 0.31864(3) 0.2500 0.03109(14) Uani 1 2 d S T P . .
N1 N 0.07407(17) 0.0994(3) 0.1997(2) 0.0386(8) Uani 1 1 d . . . . .
N2 N 0.13761(17) 0.2584(4) 0.31292(19) 0.0376(8) Uani 1 1 d . . . . .
C1 C 0.0396(3) 0.0138(5) 0.1474(3) 0.0460(10) Uani 1 1 d . . . . .
H1 H -0.0144 0.0287 0.1363 0.055 Uiso 1 1 calc R U . . .
C2 C 0.0781(3) -0.0934(5) 0.1093(3) 0.0492(11) Uani 1 1 d . . . . .
C3 C 0.1586(3) -0.1110(6) 0.1259(3) 0.0606(13) Uani 1 1 d . . . . .
H3 H 0.1880 -0.1806 0.1006 0.073 Uiso 1 1 calc R U . . .
C4 C 0.1955(3) -0.0270(5) 0.1791(3) 0.0562(13) Uani 1 1 d . . . . .
H4 H 0.2496 -0.0404 0.1903 0.067 Uiso 1 1 calc R U . . .
C5 C 0.1523(2) 0.0785(4) 0.2165(3) 0.0385(9) Uani 1 1 d . . . . .
C6 C 0.1884(2) 0.1693(4) 0.2765(3) 0.0387(10) Uani 1 1 d . . . . .
C7 C 0.2976(2) 0.2450(6) 0.3544(3) 0.0576(13) Uani 1 1 d . . . . .
H7 H 0.3518 0.2407 0.3675 0.069 Uiso 1 1 calc R U . . .
C8 C 0.2471(2) 0.3325(5) 0.3941(3) 0.0504(12) Uani 1 1 d . . . . .
C9 C 0.1673(2) 0.3360(4) 0.3705(3) 0.0432(11) Uani 1 1 d . . . . .
H9 H 0.1323 0.3960 0.3964 0.052 Uiso 1 1 calc R U . . .
C10 C 0.0330(4) -0.1860(6) 0.0535(4) 0.0726(17) Uani 1 1 d . . . . .
H10A H -0.0171 -0.1416 0.0405 0.109 Uiso 1 1 calc R U . . .
H10B H 0.0229 -0.2768 0.0764 0.109 Uiso 1 1 calc R U . . .
H10C H 0.0646 -0.1983 0.0081 0.109 Uiso 1 1 calc R U . . .
C11 C 0.2751(3) 0.4208(6) 0.4607(3) 0.0706(16) Uani 1 1 d . . . . .
H11A H 0.3026 0.3613 0.4968 0.106 Uiso 1 1 calc R U . . .
H11B H 0.2296 0.4642 0.4851 0.106 Uiso 1 1 calc R U . . .
H11C H 0.3111 0.4933 0.4428 0.106 Uiso 1 1 calc R U . . .
C12 C 0.2687(2) 0.1631(5) 0.2952(3) 0.0516(12) Uani 1 1 d . . . . .
H12 H 0.3032 0.1041 0.2680 0.062 Uiso 1 1 calc R U . . .
N3 N 0.0000 0.6278(8) 0.2500 0.0504(16) Uani 1 2 d S T P . .
O1 O 0.04181(17) 0.5555(3) 0.2972(2) 0.0504(8) Uani 1 1 d . . . . .
O2 O 0.0000 0.7542(6) 0.2500 0.080(2) Uani 1 2 d S T P . .
N4 N 0.0802(2) 0.3796(4) 0.1027(2) 0.0522(10) Uani 1 1 d . . . . .
O3 O 0.01044(16) 0.3272(3) 0.1064(3) 0.0465(9) Uani 1 1 d . . . . .
O4 O 0.11213(16) 0.4073(3) 0.16742(18) 0.0520(8) Uani 1 1 d . . . . .
O5 O 0.1148(2) 0.3997(5) 0.0427(2) 0.0988(15) Uani 1 1 d . . . . .

loop_
_atom_site_aniso_label
_atom_site_aniso_U_11
_atom_site_aniso_U_22
_atom_site_aniso_U_33
_atom_site_aniso_U_23
_atom_site_aniso_U_13
_atom_site_aniso_U_12
Eu1 0.01913(19) 0.0308(2) 0.0434(2) 0.000 -0.00156(10) 0.000
N1 0.0320(16) 0.0335(18) 0.050(2) -0.0020(17) 0.0018(15) 0.0017(14)
N2 0.0259(15) 0.040(2) 0.047(2) 0.0014(16) -0.0039(14) 0.0035(14)
C1 0.042(2) 0.046(3) 0.050(3) -0.006(2) 0.002(2) -0.001(2)
C2 0.055(3) 0.046(3) 0.047(3) -0.002(2) 0.008(2) 0.000(2)
C3 0.067(3) 0.061(3) 0.054(3) -0.009(3) 0.007(2) 0.016(3)
C4 0.041(2) 0.066(3) 0.061(3) -0.012(3) 0.003(2) 0.017(2)
C5 0.030(2) 0.042(2) 0.044(2) 0.003(2) 0.0016(19) 0.0035(17)
C6 0.025(2) 0.044(3) 0.047(2) 0.0059(19) 0.001(2) 0.0053(17)
C7 0.026(2) 0.070(4) 0.077(4) -0.009(3) -0.012(2) 0.007(2)
C8 0.037(2) 0.058(3) 0.057(3) -0.001(2) -0.015(2) 0.0025(19)
C9 0.031(2) 0.045(3) 0.053(3) -0.005(2) -0.0022(19) 0.0039(18)
C10 0.083(4) 0.068(4) 0.067(4) -0.025(3) 0.000(4) -0.008(3)
C11 0.051(3) 0.086(4) 0.075(4) -0.028(3) -0.021(3) 0.009(3)
C12 0.028(2) 0.063(3) 0.064(4) -0.002(3) -0.003(2) 0.010(2)
N3 0.051(4) 0.041(3) 0.059(4) 0.000 0.014(3) 0.000
O1 0.0443(18) 0.0424(18) 0.064(2) -0.0026(16) -0.0093(16) -0.0034(14)
O2 0.132(7) 0.028(3) 0.079(5) 0.000 0.015(3) 0.000
N4 0.045(2) 0.054(3) 0.058(3) 0.006(2) 0.0078(19) -0.0023(18)
O3 0.0344(17) 0.056(2) 0.049(2) -0.0017(14) -0.0041(13) -0.0058(12)
O4 0.0311(14) 0.066(2) 0.058(2) -0.0007(17) 0.0002(14) -0.0114(14)
O5 0.081(3) 0.157(4) 0.058(3) 0.012(3) 0.031(2) -0.031(3)

loop_
_atom_type_symbol
_atom_type_description
_atom_type_scat_dispersion_real
_atom_type_scat_dispersion_imag
_atom_type_scat_source
C C 0.0033 0.0016 'International Tables Vol C Tables 4.2.6.8 and 6.1.1.4'
H H 0.0000 0.0000 'International Tables Vol C Tables 4.2.6.8 and 6.1.1.4'
N N 0.0061 0.0033 'International Tables Vol C Tables 4.2.6.8 and 6.1.1.4'
O O 0.0106 0.0060 'International Tables Vol C Tables 4.2.6.8 and 6.1.1.4'
Eu Eu -0.1578 3.6682 'International Tables Vol C Tables 4.2.6.8 and 6.1.1.4'

loop_
_geom_angle_atom_site_label_1
_geom_angle_atom_site_label_2
_geom_angle_atom_site_label_3
_geom_angle
_geom_angle_site_symmetry_1
_geom_angle_site_symmetry_3
_geom_angle_publ_flag
O1 Eu1 O1 51.67(15) . 3 ?
O1 Eu1 O4 73.54(10) . 3 ?
O1 Eu1 O4 71.51(11) 3 3 ?
O1 Eu1 O4 71.51(11) . . ?
O1 Eu1 O4 73.54(10) 3 . ?
O4 Eu1 O4 141.03(15) 3 . ?
O1 Eu1 O3 106.52(11) . . ?
O1 Eu1 O3 70.02(11) 3 . ?
O4 Eu1 O3 128.04(10) 3 . ?
O4 Eu1 O3 50.40(10) . . ?
O1 Eu1 O3 70.02(11) . 3 ?
O1 Eu1 O3 106.52(11) 3 3 ?
O4 Eu1 O3 50.40(10) 3 3 ?
O4 Eu1 O3 128.03(10) . 3 ?
O3 Eu1 O3 176.35(15) . 3 ?
O1 Eu1 N1 134.85(9) . . ?
O1 Eu1 N1 138.29(11) 3 . ?
O4 Eu1 N1 145.68(10) 3 . ?
O4 Eu1 N1 73.27(11) . . ?
O3 Eu1 N1 69.52(11) . . ?
O3 Eu1 N1 113.65(11) 3 . ?
O1 Eu1 N1 138.29(11) . 3 ?
O1 Eu1 N1 134.85(9) 3 3 ?
O4 Eu1 N1 73.27(11) 3 3 ?
O4 Eu1 N1 145.68(10) . 3 ?
O3 Eu1 N1 113.65(11) . 3 ?
O3 Eu1 N1 69.52(11) 3 3 ?
N1 Eu1 N1 72.49(14) . 3 ?
O1 Eu1 N2 78.96(10) . . ?
O1 Eu1 N2 125.74(10) 3 . ?
O4 Eu1 N2 118.99(10) 3 . ?
O4 Eu1 N2 70.18(10) . . ?
O3 Eu1 N2 111.58(9) . . ?
O3 Eu1 N2 69.27(10) 3 . ?
N1 Eu1 N2 62.99(10) . . ?
N1 Eu1 N2 95.87(10) 3 . ?
O1 Eu1 N2 125.74(10) . 3 ?
O1 Eu1 N2 78.96(10) 3 3 ?
O4 Eu1 N2 70.18(10) 3 3 ?
O4 Eu1 N2 118.99(10) . 3 ?
O3 Eu1 N2 69.28(10) . 3 ?
O3 Eu1 N2 111.58(10) 3 3 ?
N1 Eu1 N2 95.88(10) . 3 ?
N1 Eu1 N2 62.99(10) 3 3 ?
N2 Eu1 N2 154.81(15) . 3 ?
O1 Eu1 N3 25.83(7) . . ?
O1 Eu1 N3 25.83(7) 3 . ?
O4 Eu1 N3 70.52(7) 3 . ?
O4 Eu1 N3 70.52(7) . . ?
O3 Eu1 N3 88.18(7) . . ?
O3 Eu1 N3 88.18(7) 3 . ?
N1 Eu1 N3 143.76(7) . . ?
N1 Eu1 N3 143.76(7) 3 . ?
N2 Eu1 N3 102.60(8) . . ?
N2 Eu1 N3 102.60(8) 3 . ?
O1 Eu1 N4 89.37(11) . . ?
O1 Eu1 N4 70.21(11) 3 . ?
O4 Eu1 N4 140.73(10) 3 . ?
O4 Eu1 N4 25.35(9) . . ?
O3 Eu1 N4 25.06(9) . . ?
O3 Eu1 N4 153.32(9) 3 . ?
N1 Eu1 N4 68.93(11) . . ?
N1 Eu1 N4 132.28(11) 3 . ?
N2 Eu1 N4 90.79(10) . . ?
N2 Eu1 N4 94.07(10) 3 . ?
N3 Eu1 N4 78.80(8) . . ?
C1 N1 C5 118.1(3) . . ?
C1 N1 Eu1 120.7(3) . . ?
C5 N1 Eu1 120.5(3) . . ?
C9 N2 C6 117.6(3) . . ?
C9 N2 Eu1 121.5(3) . . ?
C6 N2 Eu1 119.1(3) . . ?
N1 C1 C2 124.9(4) . . ?
C1 C2 C3 116.1(4) . . ?
C1 C2 C10 120.6(4) . . ?
C3 C2 C10 123.3(5) . . ?
C4 C3 C2 120.6(4) . . ?
C3 C4 C5 120.1(4) . . ?
N1 C5 C4 120.1(4) . . ?
N1 C5 C6 117.5(3) . . ?
C4 C5 C6 122.4(4) . . ?
N2 C6 C12 121.4(4) . . ?
N2 C6 C5 116.0(4) . . ?
C12 C6 C5 122.5(4) . . ?
C8 C7 C12 120.2(4) . . ?
C7 C8 C9 116.9(4) . . ?
C7 C8 C11 122.3(4) . . ?
C9 C8 C11 120.8(4) . . ?
N2 C9 C8 124.2(4) . . ?
C6 C12 C7 119.6(4) . . ?
O2 N3 O1 122.2(3) . . ?
O2 N3 O1 122.2(3) . 3 ?
O1 N3 O1 115.6(6) . 3 ?
O2 N3 Eu1 180.0 . . ?
O1 N3 Eu1 57.8(3) . . ?
O1 N3 Eu1 57.8(3) 3 . ?
N3 O1 Eu1 96.4(3) . . ?
O5 N4 O3 122.8(5) . . ?
O5 N4 O4 122.5(4) . . ?
O3 N4 O4 114.7(4) . . ?
O5 N4 Eu1 177.4(4) . . ?
O3 N4 Eu1 57.7(3) . . ?
O4 N4 Eu1 57.02(19) . . ?
N4 O3 Eu1 97.3(3) . . ?
N4 O4 Eu1 97.6(2) . . ?

loop_
_geom_bond_atom_site_label_1
_geom_bond_atom_site_label_2
_geom_bond_distance
_geom_bond_site_symmetry_2
_geom_bond_publ_flag
Eu1 O1 2.479(3) . ?
Eu1 O1 2.479(3) 3 ?
Eu1 O4 2.503(3) 3 ?
Eu1 O4 2.503(3) . ?
Eu1 O3 2.519(4) . ?
Eu1 O3 2.520(4) 3 ?
Eu1 N1 2.561(3) . ?
Eu1 N1 2.561(3) 3 ?
Eu1 N2 2.604(3) . ?
Eu1 N2 2.604(3) 3 ?
Eu1 N3 2.912(7) . ?
Eu1 N4 2.958(4) . ?
N1 C1 1.347(5) . ?
N1 C5 1.349(5) . ?
N2 C9 1.339(5) . ?
N2 C6 1.351(5) . ?
C1 C2 1.369(6) . ?
C2 C3 1.381(6) . ?
C2 C10 1.508(7) . ?
C3 C4 1.368(7) . ?
C4 C5 1.390(6) . ?
C5 C6 1.481(7) . ?
C6 C12 1.377(6) . ?
C7 C8 1.367(6) . ?
C7 C12 1.379(6) . ?
C8 C9 1.391(5) . ?
C8 C11 1.507(6) . ?
N3 O2 1.190(11) . ?
N3 O1 1.277(5) . ?
N3 O1 1.277(5) 3 ?
N4 O5 1.212(5) . ?
N4 O3 1.263(4) . ?
N4 O4 1.278(5) . ?
